data_7245529
loop_
_publ_author_name
'Stoesser, Julian'
'Engelage, Elric'
'Huber, Stefan'

_publ_section_title
;
 Co-crystallization studies of the syn- and anti-atropisomers of
 triphenyl-based perfluorinated halogen bond donors with halides
;
_journal_name_full CrystEngComm
_journal_paper_doi 10.1039/D2CE00973K
_journal_year 2022
_chemical_formula_sum 'C18 F12 I2'
_chemical_formula_weight 697.98
_space_group_crystal_system monoclinic
_space_group_IT_number 14
_space_group_name_Hall '-P 2ybc'
_space_group_name_H-M_alt 'P 1 21/c 1'
_audit_creation_method SHELXL-2018/3
_audit_update_record
;
2022-08-27 deposited with the CCDC.	2022-09-16 downloaded from the CCDC.
;
_cell_angle_alpha 90
_cell_angle_beta 91.235(7)
_cell_angle_gamma 90
_cell_formula_units_Z 4
_cell_length_a 11.8867(10)
_cell_length_b 10.7984(11)
_cell_length_c 14.7513(11)
_cell_measurement_reflns_used 3893
_cell_measurement_temperature 170(2)
_cell_measurement_theta_max 26.6
_cell_measurement_theta_min 2.9
_cell_volume 1893.0(3)
_computing_cell_refinement 'CrysAlisPro 1.171.39.16b (Rigaku OD, 2015)'
_computing_data_collection 'CrysAlisPro 1.171.39.16b (Rigaku OD, 2015)'
_computing_data_reduction 'CrysAlisPro 1.171.39.16b (Rigaku OD, 2015)'
_computing_molecular_graphics
;
 Diamond 4 - Crystal and Molecular Structure Visualization
  Crystal Impact - Dr. H. Putz & Dr. K. Brandenburg GbR, 
  Kreuzherrenstr. 102, 53227 Bonn, Germany
  http://www.crystalimpact.com/diamond
 Mercury CSD 2.0 - New Features for the Visualization and Investigation of Crystal Structures
  C. F. Macrae, I. J. Bruno, J. A. Chisholm, P. R. Edgington, P. McCabe, E. Pidcock, 
  L. Rodriguez-Monge, R. Taylor, J. van de Streek and P. A. Wood, 
  J. Appl. Cryst., 41, 466-470, 2008
;
_computing_publication_material 'WinGX L. J. Farrugia, J. Appl. Crystallogr., 1999, 32, 837-838.'
_computing_structure_refinement 'SHELXL-2018/3 (Sheldrick, 2018)'
_computing_structure_solution
;
 shelXT  G. M. Sheldrick, Acta Crystallogr., Sect. A: Found. Crystallogr., 2008, 64, 112-122.
 shelXle C. B. Huebschle, G. M. Sheldrick and B. Dittrich J. Appl. Cryst. (2011). 44, 1281-1284
;
_diffrn_ambient_temperature 170(2)
_diffrn_detector 'CCD plate'
_diffrn_detector_area_resol_mean 8.4171
_diffrn_detector_type 'Sapphire2, large Be window'
_diffrn_measured_fraction_theta_full 0.994
_diffrn_measured_fraction_theta_max 0.987
_diffrn_measurement_device 'four-circle diffractometer'
_diffrn_measurement_device_type 'Xcalibur, Sapphire2, large Be window'
_diffrn_radiation_monochromator graphite
_diffrn_radiation_probe x-ray
_diffrn_radiation_type 'Mo K\a'
_diffrn_radiation_wavelength 0.71073
_diffrn_reflns_av_R_equivalents 0.0751
_diffrn_reflns_av_unetI/netI 0.0468
_diffrn_reflns_Laue_measured_fraction_full 0.994
_diffrn_reflns_Laue_measured_fraction_max 0.987
_diffrn_reflns_limit_h_max 14
_diffrn_reflns_limit_h_min -14
_diffrn_reflns_limit_k_max 13
_diffrn_reflns_limit_k_min -13
_diffrn_reflns_limit_l_max 18
_diffrn_reflns_limit_l_min -18
_diffrn_reflns_number 15844
_diffrn_reflns_point_group_measured_fraction_full 0.994
_diffrn_reflns_point_group_measured_fraction_max 0.987
_diffrn_reflns_theta_full 25.242
_diffrn_reflns_theta_max 26.558
_diffrn_reflns_theta_min 2.917
_diffrn_source 'fine-focus sealed X-ray tube'
_diffrn_source_type 'Enhance (Mo) X-ray Source'
_exptl_absorpt_coefficient_mu 3.441
_exptl_absorpt_correction_T_max 1.00000
_exptl_absorpt_correction_T_min 0.46411
_exptl_absorpt_correction_type multi-scan
_exptl_absorpt_process_details
;
CrysAlisPro 1.171.39.16b (Rigaku Oxford Diffraction, 2015)
Empirical absorption correction using spherical harmonics,
 implemented in SCALE3 ABSPACK scaling algorithm.
;
_exptl_crystal_colour 'clear colourless'
_exptl_crystal_density_diffrn 2.449
_exptl_crystal_density_meas ?
_exptl_crystal_description prism
_exptl_crystal_F_000 1288
_exptl_crystal_size_max 0.5
_exptl_crystal_size_mid 0.43
_exptl_crystal_size_min 0.41
_refine_diff_density_max 1.626
_refine_diff_density_min -0.910
_refine_diff_density_rms 0.150
_refine_ls_extinction_method none
_refine_ls_goodness_of_fit_ref 1.035
_refine_ls_hydrogen_treatment undef
_refine_ls_matrix_type full
_refine_ls_number_parameters 289
_refine_ls_number_reflns 3893
_refine_ls_number_restraints 0
_refine_ls_restrained_S_all 1.035
_refine_ls_R_factor_all 0.0551
_refine_ls_R_factor_gt 0.0448
_refine_ls_shift/su_max 0.000
_refine_ls_shift/su_mean 0.000
_refine_ls_structure_factor_coef Fsqd
_refine_ls_weighting_details 'w=1/[\s^2^(Fo^2^)+(0.0612P)^2^+2.2984P] where P=(Fo^2^+2Fc^2^)/3'
_refine_ls_weighting_scheme calc
_refine_ls_wR_factor_gt 0.1107
_refine_ls_wR_factor_ref 0.1208
_reflns_Friedel_coverage 0.000
_reflns_number_gt 3200
_reflns_number_total 3893
_reflns_threshold_expression 'I > 2\s(I)'
_cod_data_source_file d2ce00973k2.cif
_cod_data_source_block anti-m-1
_cod_depositor_comments
;
The following automatic conversions were performed:

data item '_exptl_crystal_density_meas' value 'not measured' was
changed to '?' -- the value is perceived as not measured.

Automatic conversion script
Id: cif_fix_values 7556 2019-12-06 15:28:31Z antanas 
;
_cod_original_sg_symbol_H-M 'P 21/c'
_cod_database_code 7245529
_shelx_shelxl_version_number 2018/3
_shelx_space_group_comment
;
The symmetry employed for this shelxl refinement is uniquely defined
by the following loop, which should always be used as a source of
symmetry information in preference to the above space-group names.
They are only intended as comments.
;
_oxdiff_exptl_absorpt_empirical_full_min 0.741
_oxdiff_exptl_absorpt_empirical_full_max 1.582
_oxdiff_exptl_absorpt_empirical_details
;
Empirical correction (ABSPACK) includes:
- Absorption correction using spherical harmonics
- Frame scaling
;

loop_
_space_group_symop_operation_xyz
'x, y, z'
'-x, y+1/2, -z+1/2'
'-x, -y, -z'
'x, -y-1/2, z-1/2'

loop_
_atom_site_label
_atom_site_type_symbol
_atom_site_fract_x
_atom_site_fract_y
_atom_site_fract_z
_atom_site_U_iso_or_equiv
_atom_site_adp_type
_atom_site_occupancy
_atom_site_site_symmetry_order
_atom_site_calc_flag
_atom_site_refinement_flags_posn
_atom_site_refinement_flags_adp
_atom_site_refinement_flags_occupancy
_atom_site_disorder_assembly
_atom_site_disorder_group
I1 I 0.41865(3) 0.40165(4) 0.88496(2) 0.06158(16) Uani 1 1 d . . . . .
F1 F 0.6804(3) 0.4477(3) 0.9161(2) 0.0644(9) Uani 1 1 d . . . . .
C1 C 0.5142(4) 0.4984(4) 0.7101(3) 0.0346(9) Uani 1 1 d . . . . .
I2 I 0.22010(4) 0.71726(4) 0.42860(2) 0.06040(16) Uani 1 1 d . . . . .
F2 F 0.8390(2) 0.5328(3) 0.8085(2) 0.0668(9) Uani 1 1 d . . . . .
C2 C 0.5412(4) 0.4666(4) 0.7995(3) 0.0361(9) Uani 1 1 d . . . . .
F003 F 0.3464(2) 0.6833(3) 0.6990(2) 0.0496(7) Uani 1 1 d . . . . .
F3 F 0.7871(3) 0.6038(4) 0.6360(2) 0.0688(10) Uani 1 1 d . . . . .
C3 C 0.6506(4) 0.4802(4) 0.8313(3) 0.0427(11) Uani 1 1 d . . . . .
F004 F 0.4456(3) 0.2739(3) 0.6333(2) 0.0548(8) Uani 1 1 d . . . . .
F4 F 0.5764(3) 0.5753(3) 0.57083(19) 0.0591(8) Uani 1 1 d . . . . .
C4 C 0.7333(4) 0.5232(5) 0.7769(3) 0.0451(11) Uani 1 1 d . . . . .
F005 F 0.0915(2) 0.4221(3) 0.5457(2) 0.0533(7) Uani 1 1 d . . . . .
F5 F 0.0045(3) 0.8788(3) 0.4576(2) 0.0584(8) Uani 1 1 d . . . . .
C5 C 0.7073(4) 0.5593(5) 0.6898(3) 0.0479(12) Uani 1 1 d . . . . .
F6 F -0.1272(3) 0.9128(3) 0.6002(3) 0.0657(9) Uani 1 1 d . . . . .
C6 C 0.5985(4) 0.5449(5) 0.6564(3) 0.0409(10) Uani 1 1 d . . . . .
C7 C 0.3208(4) 0.5723(4) 0.6629(3) 0.0350(9) Uani 1 1 d . . . . .
F7 F -0.0902(3) 0.7840(3) 0.7551(2) 0.0720(10) Uani 1 1 d . . . . .
C8 C 0.3997(4) 0.4811(4) 0.6687(3) 0.0347(9) Uani 1 1 d . . . . .
F8 F 0.0723(3) 0.6090(3) 0.7629(2) 0.0609(8) Uani 1 1 d . . . . .
C9 C 0.3709(4) 0.3666(4) 0.6304(3) 0.0379(10) Uani 1 1 d . . . . .
F00B F 0.2429(3) 0.2365(3) 0.5534(2) 0.0606(8) Uani 1 1 d . . . . .
C10 C 0.2678(4) 0.3467(4) 0.5900(3) 0.0395(10) Uani 1 1 d . . . . .
C11 C 0.1925(4) 0.4424(4) 0.5858(3) 0.0378(10) Uani 1 1 d . . . . .
C12 C 0.2158(4) 0.5577(4) 0.6212(3) 0.0348(9) Uani 1 1 d . . . . .
C13 C 0.0606(4) 0.6791(5) 0.6870(3) 0.0448(11) Uani 1 1 d . . . . .
C14 C 0.1309(4) 0.6598(4) 0.6153(3) 0.0357(9) Uani 1 1 d . . . . .
C15 C 0.1138(4) 0.7309(4) 0.5381(3) 0.0374(10) Uani 1 1 d . . . . .
C16 C 0.0263(4) 0.8158(4) 0.5333(3) 0.0429(11) Uani 1 1 d . . . . .
C17 C -0.0416(4) 0.8332(5) 0.6059(4) 0.0484(12) Uani 1 1 d . . . . .
C18 C -0.0234(4) 0.7673(5) 0.6842(3) 0.0484(12) Uani 1 1 d . . . . .

loop_
_atom_site_aniso_label
_atom_site_aniso_U_11
_atom_site_aniso_U_22
_atom_site_aniso_U_33
_atom_site_aniso_U_23
_atom_site_aniso_U_13
_atom_site_aniso_U_12
I1 0.0576(3) 0.0859(3) 0.0415(2) 0.00717(16) 0.00796(16) -0.0189(2)
F1 0.059(2) 0.086(2) 0.0473(16) 0.0122(15) -0.0197(15) -0.0019(18)
C1 0.031(2) 0.036(2) 0.036(2) -0.0011(17) 0.0000(17) -0.0020(18)
I2 0.0702(3) 0.0660(3) 0.0458(2) 0.00389(15) 0.01923(18) 0.01474(19)
F2 0.0293(15) 0.088(2) 0.083(2) -0.0103(19) -0.0154(15) -0.0008(16)
C2 0.034(2) 0.038(2) 0.036(2) -0.0009(17) 0.0027(17) -0.0036(19)
F003 0.0370(15) 0.0471(15) 0.0640(18) -0.0159(13) -0.0108(13) -0.0003(13)
F3 0.0442(18) 0.102(3) 0.0608(19) -0.0082(17) 0.0179(15) -0.0313(18)
C3 0.041(3) 0.046(3) 0.041(2) 0.0011(19) -0.010(2) 0.003(2)
F004 0.0493(18) 0.0451(16) 0.0695(19) -0.0084(13) -0.0098(15) 0.0063(13)
F4 0.0548(19) 0.087(2) 0.0358(14) 0.0068(14) -0.0006(13) -0.0217(16)
C4 0.027(2) 0.054(3) 0.054(3) -0.012(2) -0.004(2) 0.003(2)
F005 0.0356(15) 0.0602(17) 0.0634(18) -0.0108(14) -0.0156(13) -0.0094(13)
F5 0.063(2) 0.0535(17) 0.0584(18) 0.0046(14) -0.0019(15) 0.0128(15)
C5 0.037(3) 0.059(3) 0.048(3) -0.011(2) 0.009(2) -0.009(2)
F6 0.0460(19) 0.0545(18) 0.097(3) -0.0149(17) 0.0099(17) 0.0156(15)
C6 0.037(2) 0.048(3) 0.037(2) -0.0018(19) 0.0022(19) -0.009(2)
C7 0.031(2) 0.038(2) 0.036(2) -0.0023(17) -0.0021(17) -0.0076(19)
F7 0.067(2) 0.079(2) 0.071(2) -0.0181(17) 0.0378(18) 0.0030(18)
C8 0.029(2) 0.045(2) 0.0296(19) -0.0008(17) -0.0002(16) -0.0103(19)
F8 0.063(2) 0.081(2) 0.0399(15) 0.0067(14) 0.0129(14) 0.0004(17)
C9 0.036(2) 0.042(2) 0.036(2) 0.0021(18) 0.0004(18) 0.000(2)
F00B 0.061(2) 0.0421(16) 0.078(2) -0.0168(14) -0.0141(17) -0.0070(15)
C10 0.042(3) 0.035(2) 0.042(2) -0.0050(18) 0.0014(19) -0.008(2)
C11 0.030(2) 0.049(2) 0.035(2) -0.0006(18) -0.0017(17) -0.010(2)
C12 0.027(2) 0.044(2) 0.033(2) 0.0009(17) 0.0012(17) -0.0017(18)
C13 0.039(3) 0.053(3) 0.042(2) -0.003(2) 0.002(2) -0.008(2)
C14 0.027(2) 0.045(2) 0.035(2) -0.0064(18) -0.0013(17) -0.0020(19)
C15 0.031(2) 0.044(2) 0.037(2) -0.0083(18) 0.0025(17) -0.0053(19)
C16 0.039(3) 0.040(2) 0.049(3) -0.009(2) -0.003(2) -0.003(2)
C17 0.032(2) 0.048(3) 0.066(3) -0.017(2) 0.006(2) -0.001(2)
C18 0.036(3) 0.061(3) 0.048(3) -0.017(2) 0.016(2) -0.006(2)

loop_
_atom_type_symbol
_atom_type_description
_atom_type_scat_dispersion_real
_atom_type_scat_dispersion_imag
_atom_type_scat_source
C C 0.0033 0.0016 'International Tables Vol C Tables 4.2.6.8 and 6.1.1.4'
F F 0.0171 0.0103 'International Tables Vol C Tables 4.2.6.8 and 6.1.1.4'
I I -0.4742 1.8119 'International Tables Vol C Tables 4.2.6.8 and 6.1.1.4'

loop_
_geom_angle_atom_site_label_1
_geom_angle_atom_site_label_2
_geom_angle_atom_site_label_3
_geom_angle
_geom_angle_site_symmetry_1
_geom_angle_site_symmetry_3
_geom_angle_publ_flag
C6 C1 C2 118.4(4) . . ?
C6 C1 C8 118.5(4) . . ?
C2 C1 C8 123.0(4) . . ?
C3 C2 C1 119.3(4) . . ?
C3 C2 I1 120.0(3) . . ?
C1 C2 I1 120.6(3) . . ?
F1 C3 C4 117.4(4) . . ?
F1 C3 C2 121.1(4) . . ?
C4 C3 C2 121.5(4) . . ?
F2 C4 C3 120.4(4) . . ?
F2 C4 C5 119.7(5) . . ?
C3 C4 C5 119.8(4) . . ?
F3 C5 C4 120.6(5) . . ?
F3 C5 C6 119.9(5) . . ?
C4 C5 C6 119.5(5) . . ?
F4 C6 C5 118.4(4) . . ?
F4 C6 C1 120.2(4) . . ?
C5 C6 C1 121.3(4) . . ?
F003 C7 C8 118.0(4) . . ?
F003 C7 C12 118.1(4) . . ?
C8 C7 C12 123.8(4) . . ?
C7 C8 C9 116.9(4) . . ?
C7 C8 C1 123.8(4) . . ?
C9 C8 C1 119.3(4) . . ?
F004 C9 C10 118.9(4) . . ?
F004 C9 C8 119.5(4) . . ?
C10 C9 C8 121.6(4) . . ?
F00B C10 C9 120.3(4) . . ?
F00B C10 C11 121.0(4) . . ?
C9 C10 C11 118.7(4) . . ?
F005 C11 C10 118.3(4) . . ?
F005 C11 C12 119.0(4) . . ?
C10 C11 C12 122.7(4) . . ?
C11 C12 C7 116.3(4) . . ?
C11 C12 C14 121.0(4) . . ?
C7 C12 C14 122.7(4) . . ?
F8 C13 C14 119.8(5) . . ?
F8 C13 C18 118.1(4) . . ?
C14 C13 C18 122.2(5) . . ?
C13 C14 C15 117.8(4) . . ?
C13 C14 C12 119.1(4) . . ?
C15 C14 C12 122.9(4) . . ?
C14 C15 C16 120.3(4) . . ?
C14 C15 I2 121.3(3) . . ?
C16 C15 I2 118.4(4) . . ?
F5 C16 C17 118.7(5) . . ?
F5 C16 C15 120.9(5) . . ?
C17 C16 C15 120.4(5) . . ?
F6 C17 C16 120.1(5) . . ?
F6 C17 C18 119.7(5) . . ?
C16 C17 C18 120.2(5) . . ?
F7 C18 C17 120.2(5) . . ?
F7 C18 C13 120.7(5) . . ?
C17 C18 C13 119.0(4) . . ?

loop_
_geom_bond_atom_site_label_1
_geom_bond_atom_site_label_2
_geom_bond_distance
_geom_bond_site_symmetry_2
_geom_bond_publ_flag
I1 C2 2.069(4) . ?
F1 C3 1.340(5) . ?
C1 C6 1.384(6) . ?
C1 C2 1.394(6) . ?
C1 C8 1.492(6) . ?
I2 C15 2.077(5) . ?
F2 C4 1.336(5) . ?
C2 C3 1.381(6) . ?
F003 C7 1.343(5) . ?
F3 C5 1.340(6) . ?
C3 C4 1.363(7) . ?
F004 C9 1.338(5) . ?
F4 C6 1.326(6) . ?
C4 C5 1.371(7) . ?
F005 C11 1.345(5) . ?
F5 C16 1.329(6) . ?
C5 C6 1.383(7) . ?
F6 C17 1.333(6) . ?
C7 C8 1.362(6) . ?
C7 C12 1.389(6) . ?
F7 C18 1.338(6) . ?
C8 C9 1.399(6) . ?
F8 C13 1.356(6) . ?
C9 C10 1.368(6) . ?
F00B C10 1.336(5) . ?
C10 C11 1.368(7) . ?
C11 C12 1.376(6) . ?
C12 C14 1.496(6) . ?
C13 C14 1.377(7) . ?
C13 C18 1.381(7) . ?
C14 C15 1.386(6) . ?
C15 C16 1.387(7) . ?
C16 C17 1.368(7) . ?
C17 C18 1.370(8) . ?
